data_2021841
loop_
_publ_author_name
'Moreno-Fuquen, Rodolfo'
'Arango-Daravi\~na, Kevin'
'Garcia, Esteban'
'Tenorio, Juan-C.'
'Ellena, Javier'

_publ_section_title
;
 Synthesis, spectroscopic (FT--IR and UV--Vis), crystallographic and
 theoretical studies, and amolecular docking simulation of an
 imatinib-like template
;
_journal_coeditor_code KY3191
_journal_issue 12
_journal_name_full 'Acta Crystallographica Section C'
_journal_page_first
;
;
_journal_paper_doi 10.1107/S2053229619015523
_journal_volume 75
_journal_year 2019
_chemical_formula_iupac 'C9 H8 N4'
_chemical_formula_moiety 'C9 H8 N4'
_chemical_formula_sum 'C9 H8 N4'
_chemical_formula_weight 172.19
_chemical_melting_point 413
_chemical_name_systematic
;
4-(Pyridin-2-yl)pyrimidin-2-amine
;
_space_group_crystal_system monoclinic
_space_group_IT_number 15
_space_group_name_Hall '-I 2ya'
_space_group_name_H-M_alt 'I 1 2/a 1'
_atom_sites_solution_hydrogens mixed
_audit_creation_method SHELXL-2014
_cell_angle_alpha 90
_cell_angle_beta 91.457(12)
_cell_angle_gamma 90
_cell_formula_units_Z 8
_cell_length_a 11.4608(15)
_cell_length_b 5.3791(9)
_cell_length_c 26.740(4)
_cell_measurement_reflns_used 4441
_cell_measurement_temperature 293
_cell_measurement_theta_max 30.00
_cell_measurement_theta_min 3.048
_cell_volume 1648.0(4)
_computing_cell_refinement
;
<i>EVALCCD</i> (Duisenberg <i>et al.</i>,  2003)
;
_computing_data_collection
;
<i>DATCOL</i> (Bruker, 2006)
;
_computing_data_reduction
;
<i>EVALCCD</i> (Duisenberg <i>et al.</i>,  2003)
;
_computing_molecular_graphics
;
<i>ORTEP-3</i> (Farrugia, 2012), <i>Mercury</i> (Macrae <i>et al.</i>,
2008)
and <i>CrystalExplorer</i> (McKinnon <i>et al.</i>, 2004)
;
_computing_publication_material
;
SHELXL2014 (Sheldrick, 2015b)
;
_computing_structure_refinement
;
SHELXL2014 (Sheldrick, 2015b)
;
_computing_structure_solution
;
SHELXT (Sheldrick, 2015a)
;
_diffrn_ambient_temperature 293
_diffrn_detector_area_resol_mean 18.02
_diffrn_measured_fraction_theta_full 0.999
_diffrn_measured_fraction_theta_max 0.989
_diffrn_measurement_device_type 'Bruker Enraf--Nonius KappaCCD'
_diffrn_measurement_method 'CCD \f- and \w-scans'
_diffrn_radiation_type MoK\a
_diffrn_radiation_wavelength 0.71073
_diffrn_reflns_av_R_equivalents 0.0204
_diffrn_reflns_av_unetI/netI 0.0291
_diffrn_reflns_limit_h_max 11
_diffrn_reflns_limit_h_min -16
_diffrn_reflns_limit_k_max 7
_diffrn_reflns_limit_k_min -7
_diffrn_reflns_limit_l_max 37
_diffrn_reflns_limit_l_min -31
_diffrn_reflns_number 4441
_diffrn_reflns_theta_full 25.242
_diffrn_reflns_theta_max 30.00
_diffrn_reflns_theta_min 3.048
_diffrn_source '0.2 x 2mm^2^ focus rotating anode'
_exptl_absorpt_coefficient_mu 0.091
_exptl_absorpt_correction_T_max 0.995
_exptl_absorpt_correction_T_min 0.624
_exptl_absorpt_correction_type gaussian
_exptl_absorpt_process_details
;
(SADABS; Bruker, 2012)
;
_exptl_crystal_colour colourless
_exptl_crystal_density_diffrn 1.388
_exptl_crystal_description block
_exptl_crystal_F_000 720
_exptl_crystal_size_max 0.40
_exptl_crystal_size_mid 0.23
_exptl_crystal_size_min 0.20
_refine_diff_density_max 0.221
_refine_diff_density_min -0.220
_refine_ls_extinction_method none
_refine_ls_goodness_of_fit_ref 1.032
_refine_ls_hydrogen_treatment mixed
_refine_ls_matrix_type full
_refine_ls_number_parameters 126
_refine_ls_number_reflns 2379
_refine_ls_number_restraints 0
_refine_ls_restrained_S_all 1.032
_refine_ls_R_factor_all 0.0711
_refine_ls_R_factor_gt 0.0462
_refine_ls_shift/su_max 0.000
_refine_ls_shift/su_mean 0.000
_refine_ls_structure_factor_coef Fsqd
_refine_ls_weighting_details 'w=1/[\s^2^(Fo^2^)+(0.0583P)^2^+0.5919P] where P=(Fo^2^+2Fc^2^)/3'
_refine_ls_weighting_scheme calc
_refine_ls_wR_factor_gt 0.1140
_refine_ls_wR_factor_ref 0.1341
_reflns_number_gt 1688
_reflns_number_total 2379
_reflns_threshold_expression 'I > 2\s(I)'
_cod_data_source_file ky3191sup1.cif
_cod_data_source_block I
_cod_original_cell_volume 1647.9(4)
_cod_original_sg_symbol_H-M 'I 2/a'
_cod_database_code 2021841
_shelx_space_group_comment
;
The symmetry employed for this shelxl refinement is uniquely defined
by the following loop, which should always be used as a source of
symmetry information in preference to the above space-group names.
They are only intended as comments.
;

loop_
_space_group_symop_operation_xyz
'x, y, z'
'-x+1/2, y, -z'
'x+1/2, y+1/2, z+1/2'
'-x+1, y+1/2, -z+1/2'
'-x, -y, -z'
'x-1/2, -y, z'
'-x+1/2, -y+1/2, -z+1/2'
'x, -y+1/2, z+1/2'

loop_
_atom_site_type_symbol
_atom_site_label
_atom_site_fract_x
_atom_site_fract_y
_atom_site_fract_z
_atom_site_U_iso_or_equiv
_atom_site_adp_type
_atom_site_calc_flag
_atom_site_occupancy
N N1 0.59793(10) 0.8075(2) 0.54174(4) 0.0397(3) Uani d 1
N N2 0.49244(9) 0.4940(2) 0.58498(4) 0.0334(3) Uani d 1
N N3 0.67213(11) 0.1998(3) 0.67891(5) 0.0475(3) Uani d 1
N N4 0.40143(12) 0.7523(3) 0.52808(5) 0.0458(3) Uani d 1
C C1 0.50044(11) 0.6820(3) 0.55227(5) 0.0336(3) Uani d 1
C C2 0.69358(12) 0.7359(3) 0.56694(5) 0.0444(4) Uani d 1
H H2 0.763316 0.816777 0.560470 0.053 Uiso calc 1
C C3 0.69520(12) 0.5499(3) 0.60189(5) 0.0411(3) Uani d 1
H H3 0.763313 0.505318 0.619289 0.049 Uiso calc 1
C C4 0.58989(11) 0.4316(2) 0.60997(5) 0.0320(3) Uani d 1
C C5 0.58070(11) 0.2278(2) 0.64725(5) 0.0325(3) Uani d 1
C C6 0.48303(12) 0.0784(3) 0.64859(5) 0.0369(3) Uani d 1
H H6 0.420375 0.105298 0.626471 0.044 Uiso calc 1
C C7 0.47957(13) -0.1109(3) 0.68304(5) 0.0420(3) Uani d 1
H H7 0.415261 -0.215904 0.684306 0.050 Uiso calc 1
C C8 0.57305(14) -0.1415(3) 0.71553(6) 0.0476(4) Uani d 1
H H8 0.573555 -0.268033 0.739234 0.057 Uiso calc 1
C C9 0.66543(14) 0.0180(3) 0.71233(6) 0.0540(4) Uani d 1
H H9 0.727581 -0.002133 0.735011 0.065 Uiso calc 1
H H4A 0.3371(19) 0.677(4) 0.5350(7) 0.066(6) Uiso d 1
H H4B 0.4016(15) 0.880(4) 0.5056(7) 0.057(5) Uiso d 1

loop_
_atom_site_aniso_label
_atom_site_aniso_U_11
_atom_site_aniso_U_22
_atom_site_aniso_U_33
_atom_site_aniso_U_12
_atom_site_aniso_U_13
_atom_site_aniso_U_23
N1 0.0365(6) 0.0410(7) 0.0416(6) -0.0022(5) 0.0005(5) 0.0065(5)
N2 0.0286(5) 0.0365(6) 0.0349(5) 0.0018(5) -0.0007(4) 0.0024(4)
N3 0.0353(6) 0.0509(8) 0.0555(7) -0.0016(6) -0.0114(5) 0.0148(6)
N4 0.0347(7) 0.0508(8) 0.0516(7) 0.0001(6) -0.0058(5) 0.0169(6)
C1 0.0319(6) 0.0356(7) 0.0332(6) 0.0022(5) 0.0003(5) -0.0010(5)
C2 0.0322(7) 0.0519(9) 0.0492(8) -0.0066(7) 0.0000(6) 0.0087(7)
C3 0.0281(6) 0.0491(9) 0.0457(7) -0.0006(6) -0.0036(5) 0.0081(6)
C4 0.0285(6) 0.0347(7) 0.0329(6) 0.0025(5) 0.0010(4) -0.0003(5)
C5 0.0289(6) 0.0344(7) 0.0343(6) 0.0035(5) -0.0004(4) 0.0005(5)
C6 0.0329(6) 0.0405(8) 0.0372(6) -0.0005(6) -0.0021(5) -0.0017(6)
C7 0.0411(7) 0.0396(8) 0.0457(7) -0.0040(6) 0.0058(6) 0.0007(6)
C8 0.0503(9) 0.0425(8) 0.0500(8) 0.0030(7) 0.0020(6) 0.0132(7)
C9 0.0449(8) 0.0565(10) 0.0599(9) 0.0017(8) -0.0150(7) 0.0196(8)

loop_
_atom_type_symbol
_atom_type_description
_atom_type_scat_dispersion_real
_atom_type_scat_dispersion_imag
_atom_type_scat_source
C C 0.0033 0.0016 'International Tables Vol C Tables 4.2.6.8 and 6.1.1.4'
H H 0.0000 0.0000 'International Tables Vol C Tables 4.2.6.8 and 6.1.1.4'
N N 0.0061 0.0033 'International Tables Vol C Tables 4.2.6.8 and 6.1.1.4'

loop_
_geom_angle_atom_site_label_1
_geom_angle_atom_site_label_2
_geom_angle_atom_site_label_3
_geom_angle
C2 N1 C1 115.38(12)
C4 N2 C1 116.56(11)
C9 N3 C5 116.77(13)
C1 N4 H4A 118.6(13)
C1 N4 H4B 120.8(11)
H4A N4 H4B 120.6(18)
N1 C1 N2 125.95(12)
N1 C1 N4 117.02(13)
N2 C1 N4 117.03(12)
N1 C2 C3 123.68(13)
N1 C2 H2 118.2
C3 C2 H2 118.2
C2 C3 C4 116.43(12)
C2 C3 H3 121.8
C4 C3 H3 121.8
N2 C4 C3 121.97(12)
N2 C4 C5 116.73(11)
C3 C4 C5 121.30(11)
N3 C5 C6 122.74(12)
N3 C5 C4 116.04(12)
C6 C5 C4 121.22(11)
C7 C6 C5 119.10(12)
C7 C6 H6 120.4
C5 C6 H6 120.4
C8 C7 C6 118.56(14)
C8 C7 H7 120.7
C6 C7 H7 120.7
C9 C8 C7 118.59(14)
C9 C8 H8 120.7
C7 C8 H8 120.7
N3 C9 C8 124.21(14)
N3 C9 H9 117.9
C8 C9 H9 117.9

loop_
_geom_bond_atom_site_label_1
_geom_bond_atom_site_label_2
_geom_bond_distance
N1 C2 1.3291(17)
N1 C1 1.3413(18)
N2 C4 1.3297(16)
N2 C1 1.3420(17)
N3 C9 1.3286(19)
N3 C5 1.3386(16)
N4 C1 1.3459(17)
N4 H4A 0.87(2)
N4 H4B 0.91(2)
C2 C3 1.369(2)
C2 H2 0.9300
C3 C4 1.3862(19)
C3 H3 0.9300
C4 C5 1.4875(18)
C5 C6 1.3792(19)
C6 C7 1.374(2)
C6 H6 0.9300
C7 C8 1.372(2)
C7 H7 0.9300
C8 C9 1.367(2)
C8 H8 0.9300
C9 H9 0.9300

loop_
_geom_hbond_atom_site_label_D
_geom_hbond_atom_site_label_H
_geom_hbond_atom_site_label_A
_geom_hbond_site_symmetry_A
_geom_hbond_distance_DH
_geom_hbond_distance_HA
_geom_hbond_distance_DA
_geom_hbond_angle_DHA
_geom_hbond_publ_flag
N4 H4B N1 5_676 0.91(2) 2.10(2) 3.0154(19) 175.8(16) yes

loop_
_geom_torsion_atom_site_label_1
_geom_torsion_atom_site_label_2
_geom_torsion_atom_site_label_3
_geom_torsion_atom_site_label_4
_geom_torsion
C2 N1 C1 N2 -0.6(2)
C2 N1 C1 N4 178.87(13)
C4 N2 C1 N1 1.8(2)
C4 N2 C1 N4 -177.71(12)
C1 N1 C2 C3 -0.8(2)
N1 C2 C3 C4 0.9(2)
C1 N2 C4 C3 -1.58(19)
C1 N2 C4 C5 178.40(11)
C2 C3 C4 N2 0.4(2)
C2 C3 C4 C5 -179.61(13)
C9 N3 C5 C6 0.2(2)
C9 N3 C5 C4 -179.77(13)
N2 C4 C5 N3 -167.20(12)
C3 C4 C5 N3 12.78(19)
N2 C4 C5 C6 12.77(19)
C3 C4 C5 C6 -167.24(13)
N3 C5 C6 C7 -1.4(2)
C4 C5 C6 C7 178.66(12)
C5 C6 C7 C8 1.1(2)
C6 C7 C8 C9 0.2(2)
C5 N3 C9 C8 1.2(3)
C7 C8 C9 N3 -1.4(3)

_cod_database_fobs_code 2021841
